data_4305465
loop_
_publ_author_name
'Edward E. Korshin'
'Gregory Leitus'
'Linda J. W. Shimon'
'Leonid Konstantinovski'
'David Milstein'

_publ_section_title
;
Silanol-Based Pincer Pt(II) Complexes: Synthesis, Structure, and Unusual
Reactivity
;
_journal_name_full 'Inorganic Chemistry'
_journal_page_first 7177
_journal_page_last 7189
_journal_paper_doi 10.1021/ic800457u
_journal_volume 47
_journal_year 2008
_chemical_formula_moiety 'C24 H37 Cl O P2 Pt Si'
_chemical_formula_sum 'C24 H37 Cl O P2 Pt Si'
_chemical_formula_weight 662.11
_chemical_name_systematic
; 
 ? 
;
_space_group_IT_number 14
_symmetry_cell_setting monoclinic
_symmetry_space_group_name_Hall '-P 2ybc'
_symmetry_space_group_name_H-M 'P 1 21/c 1'
_atom_sites_solution_hydrogens geom
_atom_sites_solution_primary direct
_atom_sites_solution_secondary difmap
_audit_creation_method SHELXL-97
_cell_angle_alpha 90.00
_cell_angle_beta 94.9815(11)
_cell_angle_gamma 90.00
_cell_formula_units_Z 4
_cell_length_a 8.46600(10)
_cell_length_b 18.2462(3)
_cell_length_c 16.8102(3)
_cell_measurement_reflns_used 5635
_cell_measurement_temperature 120(2)
_cell_measurement_theta_max 27.48
_cell_measurement_theta_min 2.55
_cell_volume 2586.90(7)
_computing_cell_refinement HKL
_computing_data_collection 'Collect package (Bruker Nonius)'
_computing_data_reduction HKL
_computing_structure_refinement 'SHELXL-97 (Sheldrick, 1997)'
_computing_structure_solution 'SHELXS-97 (Sheldrick, 1990)'
_diffrn_ambient_temperature 120(2)
_diffrn_measured_fraction_theta_full 0.995
_diffrn_measured_fraction_theta_max 0.995
_diffrn_measurement_device_type 'Nonius KappaCCD'
_diffrn_measurement_method 'phi and omega scans'
_diffrn_radiation_monochromator graphite
_diffrn_radiation_source 'fine-focus sealed tube'
_diffrn_radiation_type MoK\a
_diffrn_radiation_wavelength 0.71073
_diffrn_reflns_av_R_equivalents 0.0520
_diffrn_reflns_av_sigmaI/netI 0.0347
_diffrn_reflns_limit_h_max 10
_diffrn_reflns_limit_h_min -10
_diffrn_reflns_limit_k_max 23
_diffrn_reflns_limit_k_min 0
_diffrn_reflns_limit_l_max 21
_diffrn_reflns_limit_l_min 0
_diffrn_reflns_number 5885
_diffrn_reflns_theta_full 27.48
_diffrn_reflns_theta_max 27.48
_diffrn_reflns_theta_min 2.84
_exptl_absorpt_coefficient_mu 5.712
_exptl_absorpt_correction_T_max 0.180
_exptl_absorpt_correction_T_min 0.085
_exptl_absorpt_correction_type empirical
_exptl_absorpt_process_details 'SHELXL-97 (Sheldrick, 1997)'
_exptl_crystal_colour colourless
_exptl_crystal_density_diffrn 1.700
_exptl_crystal_density_method 'not measured'
_exptl_crystal_description prism
_exptl_crystal_F_000 1312
_exptl_crystal_size_max 0.60
_exptl_crystal_size_mid 0.30
_exptl_crystal_size_min 0.30
_refine_diff_density_max 1.063
_refine_diff_density_min -1.364
_refine_diff_density_rms 0.142
_refine_ls_extinction_method none
_refine_ls_goodness_of_fit_ref 1.009
_refine_ls_hydrogen_treatment constr
_refine_ls_matrix_type full
_refine_ls_number_parameters 280
_refine_ls_number_reflns 5885
_refine_ls_number_restraints 0
_refine_ls_restrained_S_all 1.009
_refine_ls_R_factor_all 0.0333
_refine_ls_R_factor_gt 0.0281
_refine_ls_shift/su_max 0.020
_refine_ls_shift/su_mean 0.000
_refine_ls_structure_factor_coef Fsqd
_refine_ls_weighting_details 'calc w=1/[\s^2^(Fo^2^)+(0.0443P)^2^+5.0905P] where P=(Fo^2^+2Fc^2^)/3'
_refine_ls_weighting_scheme calc
_refine_ls_wR_factor_gt 0.0743
_refine_ls_wR_factor_ref 0.0771
_reflns_number_gt 5233
_reflns_number_total 5885
_reflns_threshold_expression >2sigma(I)
_cod_data_source_file ic800457u-file001_1.cif
_cod_data_source_block m632ar
_cod_depositor_comments
;
The following automatic conversions were performed:
'_symmetry_cell_setting' value 'Monoclinic' changed to 'monoclinic'
according to '/home/saulius/struct/CIF-dictionaries/cif_core.dic'
dictionary named 'cif_core.dic' version 2.4.1 from 2010-06-29.

Automatic conversion script
Id: cif_fix_enum 1527 2010-12-29 10:47:43Z saulius 
;
_cod_original_cell_volume 2586.85(7)
_cod_database_code 4305465

loop_
_symmetry_equiv_pos_as_xyz
'x, y, z'
'-x, y+1/2, -z+1/2'
'-x, -y, -z'
'x, -y-1/2, z-1/2'

loop_
_atom_site_label
_atom_site_type_symbol
_atom_site_fract_x
_atom_site_fract_y
_atom_site_fract_z
_atom_site_U_iso_or_equiv
_atom_site_adp_type
_atom_site_occupancy
_atom_site_symmetry_multiplicity
_atom_site_calc_flag
_atom_site_refinement_flags
_atom_site_disorder_assembly
_atom_site_disorder_group
Pt1 Pt 0.179875(15) 0.242408(7) 0.195228(8) 0.01252(6) Uani 1 1 d . . .
Cl Cl 0.11368(13) 0.18728(6) 0.32232(6) 0.0260(2) Uani 1 1 d . . .
P2 P 0.33691(10) 0.14877(5) 0.15614(5) 0.01209(18) Uani 1 1 d . . .
P1 P 0.08987(10) 0.35726(5) 0.22238(6) 0.01262(18) Uani 1 1 d . . .
Si1 Si 0.21941(11) 0.29077(5) 0.07365(6) 0.0129(2) Uani 1 1 d . . .
O1 O 0.0779(3) 0.26843(16) 0.00405(17) 0.0193(6) Uani 1 1 d . . .
H1 H 0.1040 0.2817 -0.0408 0.029 Uiso 1 1 calc R . .
C1 C 0.2149(4) 0.3937(2) 0.0811(2) 0.0177(8) Uani 1 1 d . . .
C2 C 0.2567(5) 0.4426(2) 0.0221(3) 0.0251(9) Uani 1 1 d . . .
H2 H 0.3092 0.4246 -0.0217 0.030 Uiso 1 1 calc R . .
C3 C 0.2225(5) 0.5173(2) 0.0267(3) 0.0273(9) Uani 1 1 d . . .
H3 H 0.2554 0.5499 -0.0128 0.033 Uiso 1 1 calc R . .
C4 C 0.1413(5) 0.5439(2) 0.0880(3) 0.0242(9) Uani 1 1 d . . .
H4 H 0.1151 0.5945 0.0897 0.029 Uiso 1 1 calc R . .
C5 C 0.0981(4) 0.4973(2) 0.1470(2) 0.0195(8) Uani 1 1 d . . .
H5 H 0.0410 0.5157 0.1889 0.023 Uiso 1 1 calc R . .
C6 C 0.1380(4) 0.4226(2) 0.1453(2) 0.0154(7) Uani 1 1 d . . .
C7 C 0.4116(5) 0.25209(19) 0.0439(2) 0.0147(8) Uani 1 1 d . . .
C8 C 0.5087(4) 0.2833(2) -0.0105(2) 0.0188(8) Uani 1 1 d . . .
H8 H 0.4761 0.3274 -0.0371 0.023 Uiso 1 1 calc R . .
C9 C 0.6511(5) 0.2513(2) -0.0264(3) 0.0214(9) Uani 1 1 d . . .
H9 H 0.7168 0.2744 -0.0620 0.026 Uiso 1 1 calc R . .
C10 C 0.6971(4) 0.1858(2) 0.0098(2) 0.0201(8) Uani 1 1 d . . .
H10 H 0.7938 0.1634 -0.0019 0.024 Uiso 1 1 calc R . .
C11 C 0.6036(5) 0.1524(2) 0.0628(2) 0.0200(8) Uani 1 1 d . . .
H11 H 0.6360 0.1071 0.0870 0.024 Uiso 1 1 calc R . .
C12 C 0.4597(4) 0.1854(2) 0.0813(2) 0.0128(7) Uani 1 1 d . . .
C13 C 0.1979(4) 0.3868(2) 0.3172(2) 0.0181(8) Uani 1 1 d . . .
H13 H 0.1641 0.3532 0.3596 0.022 Uiso 1 1 calc R . .
C14 C 0.1615(5) 0.4651(2) 0.3436(2) 0.0231(8) Uani 1 1 d . . .
H14A H 0.2154 0.4743 0.3966 0.035 Uiso 1 1 calc R . .
H14B H 0.0469 0.4708 0.3457 0.035 Uiso 1 1 calc R . .
H14C H 0.1991 0.5002 0.3054 0.035 Uiso 1 1 calc R . .
C15 C 0.3748(5) 0.3757(2) 0.3142(3) 0.0270(9) Uani 1 1 d . . .
H15A H 0.4146 0.4101 0.2758 0.040 Uiso 1 1 calc R . .
H15B H 0.3953 0.3253 0.2977 0.040 Uiso 1 1 calc R . .
H15C H 0.4289 0.3846 0.3673 0.040 Uiso 1 1 calc R . .
C16 C -0.1225(4) 0.3725(2) 0.2333(2) 0.0187(8) Uani 1 1 d . . .
H16 H -0.1414 0.4266 0.2345 0.022 Uiso 1 1 calc R . .
C17 C -0.2188(5) 0.3410(3) 0.1602(3) 0.0284(10) Uani 1 1 d . . .
H17A H -0.2081 0.2876 0.1600 0.043 Uiso 1 1 calc R . .
H17B H -0.1794 0.3612 0.1116 0.043 Uiso 1 1 calc R . .
H17C H -0.3307 0.3542 0.1620 0.043 Uiso 1 1 calc R . .
C18 C -0.1736(5) 0.3399(3) 0.3106(3) 0.0283(10) Uani 1 1 d . . .
H18A H -0.2882 0.3463 0.3122 0.042 Uiso 1 1 calc R . .
H18B H -0.1179 0.3650 0.3564 0.042 Uiso 1 1 calc R . .
H18C H -0.1477 0.2876 0.3128 0.042 Uiso 1 1 calc R . .
C19 C 0.4834(4) 0.1083(2) 0.2318(2) 0.0172(7) Uani 1 1 d . . .
H19 H 0.5618 0.0802 0.2025 0.021 Uiso 1 1 calc R . .
C20 C 0.5731(5) 0.1703(2) 0.2768(3) 0.0273(9) Uani 1 1 d . . .
H20A H 0.5010 0.1967 0.3093 0.041 Uiso 1 1 calc R . .
H20B H 0.6147 0.2042 0.2385 0.041 Uiso 1 1 calc R . .
H20C H 0.6612 0.1499 0.3115 0.041 Uiso 1 1 calc R . .
C21 C 0.4107(5) 0.0547(2) 0.2887(3) 0.0261(9) Uani 1 1 d . . .
H21A H 0.4929 0.0381 0.3294 0.039 Uiso 1 1 calc R . .
H21B H 0.3666 0.0124 0.2585 0.039 Uiso 1 1 calc R . .
H21C H 0.3262 0.0794 0.3147 0.039 Uiso 1 1 calc R . .
C22 C 0.2282(4) 0.0696(2) 0.1111(2) 0.0173(7) Uani 1 1 d . . .
H22 H 0.1798 0.0437 0.1554 0.021 Uiso 1 1 calc R . .
C23 C 0.3316(5) 0.0137(2) 0.0725(3) 0.0270(9) Uani 1 1 d . . .
H23A H 0.2666 -0.0285 0.0540 0.040 Uiso 1 1 calc R . .
H23B H 0.4167 -0.0027 0.1117 0.040 Uiso 1 1 calc R . .
H23C H 0.3778 0.0363 0.0270 0.040 Uiso 1 1 calc R . .
C24 C 0.0915(5) 0.0959(2) 0.0530(2) 0.0226(8) Uani 1 1 d . . .
H24A H 0.1338 0.1217 0.0084 0.034 Uiso 1 1 calc R . .
H24B H 0.0239 0.1293 0.0807 0.034 Uiso 1 1 calc R . .
H24C H 0.0288 0.0537 0.0327 0.034 Uiso 1 1 calc R . .

loop_
_atom_site_aniso_label
_atom_site_aniso_U_11
_atom_site_aniso_U_22
_atom_site_aniso_U_33
_atom_site_aniso_U_23
_atom_site_aniso_U_13
_atom_site_aniso_U_12
Pt1 0.01357(9) 0.01256(9) 0.01169(9) -0.00048(5) 0.00255(6) 0.00029(5)
Cl 0.0397(6) 0.0231(5) 0.0171(5) 0.0040(4) 0.0134(4) 0.0021(4)
P2 0.0128(4) 0.0106(4) 0.0130(4) -0.0002(3) 0.0019(3) 0.0004(3)
P1 0.0109(4) 0.0122(4) 0.0151(5) -0.0021(3) 0.0026(3) 0.0009(3)
Si1 0.0139(5) 0.0122(5) 0.0129(5) 0.0010(4) 0.0030(4) 0.0027(4)
O1 0.0175(13) 0.0249(15) 0.0149(14) 0.0020(11) -0.0010(11) 0.0010(11)
C1 0.0182(19) 0.0152(18) 0.020(2) 0.0049(15) 0.0015(14) 0.0050(14)
C2 0.032(2) 0.019(2) 0.025(2) 0.0063(17) 0.0066(17) 0.0040(17)
C3 0.035(2) 0.019(2) 0.029(2) 0.0115(17) 0.0052(18) 0.0016(17)
C4 0.026(2) 0.0102(18) 0.036(2) 0.0027(16) -0.0028(17) -0.0003(15)
C5 0.0186(19) 0.0133(18) 0.026(2) -0.0020(15) -0.0015(15) 0.0022(14)
C6 0.0119(17) 0.0155(18) 0.0184(19) -0.0005(14) -0.0002(13) 0.0004(13)
C7 0.0122(17) 0.0189(19) 0.0132(19) -0.0026(13) 0.0024(14) 0.0003(13)
C8 0.0185(18) 0.0195(19) 0.0187(19) 0.0059(15) 0.0036(14) 0.0021(15)
C9 0.019(2) 0.028(2) 0.018(2) 0.0009(15) 0.0092(17) -0.0024(15)
C10 0.0132(18) 0.030(2) 0.0177(19) -0.0025(16) 0.0052(14) 0.0048(15)
C11 0.023(2) 0.0181(19) 0.019(2) 0.0019(15) 0.0022(15) 0.0036(15)
C12 0.0126(17) 0.0140(17) 0.0119(17) -0.0032(13) 0.0018(13) 0.0022(13)
C13 0.0180(19) 0.0155(18) 0.021(2) -0.0026(15) 0.0008(14) -0.0034(14)
C14 0.024(2) 0.021(2) 0.023(2) -0.0106(16) 0.0015(16) -0.0005(16)
C15 0.0158(19) 0.022(2) 0.042(3) -0.0102(18) -0.0037(17) 0.0025(16)
C16 0.0146(18) 0.0146(18) 0.027(2) -0.0044(15) 0.0014(15) 0.0015(14)
C17 0.019(2) 0.032(2) 0.032(2) 0.0052(19) -0.0051(17) -0.0066(17)
C18 0.017(2) 0.037(3) 0.032(2) -0.0039(19) 0.0108(18) -0.0006(16)
C19 0.0133(18) 0.0208(19) 0.0169(19) 0.0025(15) -0.0019(14) 0.0027(14)
C20 0.027(2) 0.029(2) 0.024(2) 0.0011(18) -0.0114(17) -0.0056(17)
C21 0.031(2) 0.023(2) 0.025(2) 0.0075(17) 0.0003(17) 0.0011(17)
C22 0.0208(19) 0.0111(17) 0.0194(19) -0.0030(14) -0.0008(14) -0.0021(14)
C23 0.030(2) 0.019(2) 0.031(2) -0.0092(18) -0.0062(17) 0.0040(17)
C24 0.022(2) 0.0165(19) 0.028(2) -0.0051(16) -0.0065(16) -0.0012(15)

loop_
_atom_type_symbol
_atom_type_description
_atom_type_scat_dispersion_real
_atom_type_scat_dispersion_imag
_atom_type_scat_source
C C 0.0033 0.0016 'International Tables Vol C Tables 4.2.6.8 and 6.1.1.4'
H H 0.0000 0.0000 'International Tables Vol C Tables 4.2.6.8 and 6.1.1.4'
P P 0.1023 0.0942 'International Tables Vol C Tables 4.2.6.8 and 6.1.1.4'
O O 0.0106 0.0060 'International Tables Vol C Tables 4.2.6.8 and 6.1.1.4'
Pt Pt -1.7033 8.3905 'International Tables Vol C Tables 4.2.6.8 and 6.1.1.4'
Si Si 0.0817 0.0704 'International Tables Vol C Tables 4.2.6.8 and 6.1.1.4'
Cl Cl 0.1484 0.1585 'International Tables Vol C Tables 4.2.6.8 and 6.1.1.4'

loop_
_geom_angle_atom_site_label_1
_geom_angle_atom_site_label_2
_geom_angle_atom_site_label_3
_geom_angle
_geom_angle_site_symmetry_1
_geom_angle_site_symmetry_3
_geom_angle_publ_flag
Si1 Pt1 P1 84.35(3) . . ?
Si1 Pt1 P2 84.12(3) . . ?
P1 Pt1 P2 161.70(3) . . ?
Si1 Pt1 Cl 175.08(4) . . ?
P1 Pt1 Cl 95.50(3) . . ?
P2 Pt1 Cl 97.18(3) . . ?
C12 P2 C22 107.36(17) . . ?
C12 P2 C19 103.41(16) . . ?
C22 P2 C19 104.50(17) . . ?
C12 P2 Pt1 107.63(12) . . ?
C22 P2 Pt1 114.87(12) . . ?
C19 P2 Pt1 118.08(13) . . ?
C6 P1 C16 104.53(17) . . ?
C6 P1 C13 107.24(17) . . ?
C16 P1 C13 106.47(17) . . ?
C6 P1 Pt1 110.86(12) . . ?
C16 P1 Pt1 120.17(13) . . ?
C13 P1 Pt1 106.89(13) . . ?
O1 Si1 C7 108.08(16) . . ?
O1 Si1 C1 105.99(16) . . ?
C7 Si1 C1 114.53(17) . . ?
O1 Si1 Pt1 112.70(11) . . ?
C7 Si1 Pt1 106.92(13) . . ?
C1 Si1 Pt1 108.76(12) . . ?
Si1 O1 H1 109.5 . . ?
C2 C1 C6 117.8(4) . . ?
C2 C1 Si1 125.4(3) . . ?
C6 C1 Si1 115.9(3) . . ?
C3 C2 C1 121.0(4) . . ?
C3 C2 H2 119.5 . . ?
C1 C2 H2 119.5 . . ?
C4 C3 C2 120.4(4) . . ?
C4 C3 H3 119.8 . . ?
C2 C3 H3 119.8 . . ?
C3 C4 C5 120.1(4) . . ?
C3 C4 H4 120.0 . . ?
C5 C4 H4 120.0 . . ?
C4 C5 C6 120.3(4) . . ?
C4 C5 H5 119.8 . . ?
C6 C5 H5 119.8 . . ?
C5 C6 C1 120.3(4) . . ?
C5 C6 P1 123.3(3) . . ?
C1 C6 P1 116.4(3) . . ?
C8 C7 C12 118.4(3) . . ?
C8 C7 Si1 126.2(3) . . ?
C12 C7 Si1 115.3(3) . . ?
C9 C8 C7 121.7(4) . . ?
C9 C8 H8 119.2 . . ?
C7 C8 H8 119.2 . . ?
C10 C9 C8 119.7(4) . . ?
C10 C9 H9 120.2 . . ?
C8 C9 H9 120.2 . . ?
C9 C10 C11 120.6(3) . . ?
C9 C10 H10 119.7 . . ?
C11 C10 H10 119.7 . . ?
C10 C11 C12 120.3(4) . . ?
C10 C11 H11 119.9 . . ?
C12 C11 H11 119.9 . . ?
C7 C12 C11 119.3(3) . . ?
C7 C12 P2 117.5(3) . . ?
C11 C12 P2 123.1(3) . . ?
C15 C13 C14 110.9(3) . . ?
C15 C13 P1 110.5(3) . . ?
C14 C13 P1 115.1(3) . . ?
C15 C13 H13 106.6 . . ?
C14 C13 H13 106.6 . . ?
P1 C13 H13 106.6 . . ?
C13 C14 H14A 109.5 . . ?
C13 C14 H14B 109.5 . . ?
H14A C14 H14B 109.5 . . ?
C13 C14 H14C 109.5 . . ?
H14A C14 H14C 109.5 . . ?
H14B C14 H14C 109.5 . . ?
C13 C15 H15A 109.5 . . ?
C13 C15 H15B 109.5 . . ?
H15A C15 H15B 109.5 . . ?
C13 C15 H15C 109.5 . . ?
H15A C15 H15C 109.5 . . ?
H15B C15 H15C 109.5 . . ?
C18 C16 C17 111.6(3) . . ?
C18 C16 P1 112.2(3) . . ?
C17 C16 P1 108.6(3) . . ?
C18 C16 H16 108.1 . . ?
C17 C16 H16 108.1 . . ?
P1 C16 H16 108.1 . . ?
C16 C17 H17A 109.5 . . ?
C16 C17 H17B 109.5 . . ?
H17A C17 H17B 109.5 . . ?
C16 C17 H17C 109.5 . . ?
H17A C17 H17C 109.5 . . ?
H17B C17 H17C 109.5 . . ?
C16 C18 H18A 109.5 . . ?
C16 C18 H18B 109.5 . . ?
H18A C18 H18B 109.5 . . ?
C16 C18 H18C 109.5 . . ?
H18A C18 H18C 109.5 . . ?
H18B C18 H18C 109.5 . . ?
C20 C19 C21 111.8(3) . . ?
C20 C19 P2 108.6(3) . . ?
C21 C19 P2 113.7(3) . . ?
C20 C19 H19 107.5 . . ?
C21 C19 H19 107.5 . . ?
P2 C19 H19 107.5 . . ?
C19 C20 H20A 109.5 . . ?
C19 C20 H20B 109.5 . . ?
H20A C20 H20B 109.5 . . ?
C19 C20 H20C 109.5 . . ?
H20A C20 H20C 109.5 . . ?
H20B C20 H20C 109.5 . . ?
C19 C21 H21A 109.5 . . ?
C19 C21 H21B 109.5 . . ?
H21A C21 H21B 109.5 . . ?
C19 C21 H21C 109.5 . . ?
H21A C21 H21C 109.5 . . ?
H21B C21 H21C 109.5 . . ?
C23 C22 C24 111.7(3) . . ?
C23 C22 P2 114.6(3) . . ?
C24 C22 P2 109.9(3) . . ?
C23 C22 H22 106.7 . . ?
C24 C22 H22 106.7 . . ?
P2 C22 H22 106.7 . . ?
C22 C23 H23A 109.5 . . ?
C22 C23 H23B 109.5 . . ?
H23A C23 H23B 109.5 . . ?
C22 C23 H23C 109.5 . . ?
H23A C23 H23C 109.5 . . ?
H23B C23 H23C 109.5 . . ?
C22 C24 H24A 109.5 . . ?
C22 C24 H24B 109.5 . . ?
H24A C24 H24B 109.5 . . ?
C22 C24 H24C 109.5 . . ?
H24A C24 H24C 109.5 . . ?
H24B C24 H24C 109.5 . . ?

loop_
_geom_bond_atom_site_label_1
_geom_bond_atom_site_label_2
_geom_bond_distance
_geom_bond_site_symmetry_2
_geom_bond_publ_flag
Pt1 Si1 2.2773(10) . ?
Pt1 P1 2.2892(9) . ?
Pt1 P2 2.2957(9) . ?
Pt1 Cl 2.4694(9) . ?
P2 C12 1.827(4) . ?
P2 C22 1.839(4) . ?
P2 C19 1.851(4) . ?
P1 C6 1.832(4) . ?
P1 C16 1.844(4) . ?
P1 C13 1.847(4) . ?
Si1 O1 1.652(3) . ?
Si1 C7 1.880(4) . ?
Si1 C1 1.883(4) . ?
O1 H1 0.8400 . ?
C1 C2 1.402(5) . ?
C1 C6 1.410(5) . ?
C2 C3 1.397(6) . ?
C2 H2 0.9500 . ?
C3 C4 1.376(6) . ?
C3 H3 0.9500 . ?
C4 C5 1.380(6) . ?
C4 H4 0.9500 . ?
C5 C6 1.405(5) . ?
C5 H5 0.9500 . ?
C7 C8 1.403(5) . ?
C7 C12 1.412(5) . ?
C8 C9 1.386(5) . ?
C8 H8 0.9500 . ?
C9 C10 1.383(6) . ?
C9 H9 0.9500 . ?
C10 C11 1.384(5) . ?
C10 H10 0.9500 . ?
C11 C12 1.417(5) . ?
C11 H11 0.9500 . ?
C13 C15 1.517(5) . ?
C13 C14 1.535(5) . ?
C13 H13 1.0000 . ?
C14 H14A 0.9800 . ?
C14 H14B 0.9800 . ?
C14 H14C 0.9800 . ?
C15 H15A 0.9800 . ?
C15 H15B 0.9800 . ?
C15 H15C 0.9800 . ?
C16 C18 1.525(6) . ?
C16 C17 1.528(6) . ?
C16 H16 1.0000 . ?
C17 H17A 0.9800 . ?
C17 H17B 0.9800 . ?
C17 H17C 0.9800 . ?
C18 H18A 0.9800 . ?
C18 H18B 0.9800 . ?
C18 H18C 0.9800 . ?
C19 C20 1.527(5) . ?
C19 C21 1.534(5) . ?
C19 H19 1.0000 . ?
C20 H20A 0.9800 . ?
C20 H20B 0.9800 . ?
C20 H20C 0.9800 . ?
C21 H21A 0.9800 . ?
C21 H21B 0.9800 . ?
C21 H21C 0.9800 . ?
C22 C23 1.526(5) . ?
C22 C24 1.526(5) . ?
C22 H22 1.0000 . ?
C23 H23A 0.9800 . ?
C23 H23B 0.9800 . ?
C23 H23C 0.9800 . ?
C24 H24A 0.9800 . ?
C24 H24B 0.9800 . ?
C24 H24C 0.9800 . ?

loop_
_geom_torsion_atom_site_label_1
_geom_torsion_atom_site_label_2
_geom_torsion_atom_site_label_3
_geom_torsion_atom_site_label_4
_geom_torsion
_geom_torsion_site_symmetry_1
_geom_torsion_site_symmetry_2
_geom_torsion_site_symmetry_3
_geom_torsion_site_symmetry_4
_geom_torsion_publ_flag
Si1 Pt1 P2 C12 24.06(12) . . . . ?
P1 Pt1 P2 C12 -27.19(17) . . . . ?
Cl Pt1 P2 C12 -160.72(12) . . . . ?
Si1 Pt1 P2 C22 -95.43(14) . . . . ?
P1 Pt1 P2 C22 -146.68(16) . . . . ?
Cl Pt1 P2 C22 79.79(14) . . . . ?
Si1 Pt1 P2 C19 140.51(14) . . . . ?
P1 Pt1 P2 C19 89.26(17) . . . . ?
Cl Pt1 P2 C19 -44.27(14) . . . . ?
Si1 Pt1 P1 C6 -11.68(12) . . . . ?
P2 Pt1 P1 C6 39.54(17) . . . . ?
Cl Pt1 P1 C6 173.27(12) . . . . ?
Si1 Pt1 P1 C16 110.48(15) . . . . ?
P2 Pt1 P1 C16 161.70(16) . . . . ?
Cl Pt1 P1 C16 -64.58(15) . . . . ?
Si1 Pt1 P1 C13 -128.24(13) . . . . ?
P2 Pt1 P1 C13 -77.02(17) . . . . ?
Cl Pt1 P1 C13 56.71(13) . . . . ?
P1 Pt1 Si1 O1 -100.78(12) . . . . ?
P2 Pt1 Si1 O1 93.47(12) . . . . ?
P1 Pt1 Si1 C7 140.61(13) . . . . ?
P2 Pt1 Si1 C7 -25.14(12) . . . . ?
P1 Pt1 Si1 C1 16.45(13) . . . . ?
P2 Pt1 Si1 C1 -149.31(13) . . . . ?
O1 Si1 C1 C2 -68.2(4) . . . . ?
C7 Si1 C1 C2 50.9(4) . . . . ?
Pt1 Si1 C1 C2 170.4(3) . . . . ?
O1 Si1 C1 C6 100.7(3) . . . . ?
C7 Si1 C1 C6 -140.3(3) . . . . ?
Pt1 Si1 C1 C6 -20.8(3) . . . . ?
C6 C1 C2 C3 -0.4(6) . . . . ?
Si1 C1 C2 C3 168.3(3) . . . . ?
C1 C2 C3 C4 -2.4(7) . . . . ?
C2 C3 C4 C5 2.3(7) . . . . ?
C3 C4 C5 C6 0.7(6) . . . . ?
C4 C5 C6 C1 -3.6(6) . . . . ?
C4 C5 C6 P1 178.4(3) . . . . ?
C2 C1 C6 C5 3.3(6) . . . . ?
Si1 C1 C6 C5 -166.4(3) . . . . ?
C2 C1 C6 P1 -178.5(3) . . . . ?
Si1 C1 C6 P1 11.8(4) . . . . ?
C16 P1 C6 C5 49.6(3) . . . . ?
C13 P1 C6 C5 -63.2(3) . . . . ?
Pt1 P1 C6 C5 -179.5(3) . . . . ?
C16 P1 C6 C1 -128.5(3) . . . . ?
C13 P1 C6 C1 118.7(3) . . . . ?
Pt1 P1 C6 C1 2.4(3) . . . . ?
O1 Si1 C7 C8 81.4(4) . . . . ?
C1 Si1 C7 C8 -36.5(4) . . . . ?
Pt1 Si1 C7 C8 -157.0(3) . . . . ?
O1 Si1 C7 C12 -98.9(3) . . . . ?
C1 Si1 C7 C12 143.2(3) . . . . ?
Pt1 Si1 C7 C12 22.7(3) . . . . ?
C12 C7 C8 C9 -1.7(6) . . . . ?
Si1 C7 C8 C9 177.9(3) . . . . ?
C7 C8 C9 C10 2.3(6) . . . . ?
C8 C9 C10 C11 -1.1(6) . . . . ?
C9 C10 C11 C12 -0.5(6) . . . . ?
C8 C7 C12 C11 0.1(5) . . . . ?
Si1 C7 C12 C11 -179.7(3) . . . . ?
C8 C7 C12 P2 176.6(3) . . . . ?
Si1 C7 C12 P2 -3.2(4) . . . . ?
C10 C11 C12 C7 1.1(6) . . . . ?
C10 C11 C12 P2 -175.2(3) . . . . ?
C22 P2 C12 C7 106.5(3) . . . . ?
C19 P2 C12 C7 -143.4(3) . . . . ?
Pt1 P2 C12 C7 -17.7(3) . . . . ?
C22 P2 C12 C11 -77.1(3) . . . . ?
C19 P2 C12 C11 33.0(3) . . . . ?
Pt1 P2 C12 C11 158.7(3) . . . . ?
C6 P1 C13 C15 -69.0(3) . . . . ?
C16 P1 C13 C15 179.6(3) . . . . ?
Pt1 P1 C13 C15 50.0(3) . . . . ?
C6 P1 C13 C14 57.6(3) . . . . ?
C16 P1 C13 C14 -53.9(3) . . . . ?
Pt1 P1 C13 C14 176.5(3) . . . . ?
C6 P1 C16 C18 -163.2(3) . . . . ?
C13 P1 C16 C18 -49.9(3) . . . . ?
Pt1 P1 C16 C18 71.6(3) . . . . ?
C6 P1 C16 C17 73.0(3) . . . . ?
C13 P1 C16 C17 -173.7(3) . . . . ?
Pt1 P1 C16 C17 -52.2(3) . . . . ?
C12 P2 C19 C20 71.5(3) . . . . ?
C22 P2 C19 C20 -176.2(3) . . . . ?
Pt1 P2 C19 C20 -47.2(3) . . . . ?
C12 P2 C19 C21 -163.3(3) . . . . ?
C22 P2 C19 C21 -51.1(3) . . . . ?
Pt1 P2 C19 C21 78.0(3) . . . . ?
C12 P2 C22 C23 50.4(3) . . . . ?
C19 P2 C22 C23 -59.0(3) . . . . ?
Pt1 P2 C22 C23 170.0(3) . . . . ?
C12 P2 C22 C24 -76.3(3) . . . . ?
C19 P2 C22 C24 174.3(3) . . . . ?
Pt1 P2 C22 C24 43.3(3) . . . . ?
